data_7055136
loop_
_publ_author_name
'Purdavaie, Kourosh'
'Baird, Michael C.'
'Budzelaar, Peter H. M.'

_publ_section_title
;
 Synthesis and structure of a new phosphonium-1-indenylide (PHIN) ligand,
 4,7-dimethyl-1-C9H4PMePh2, and of new PHIN complexes of rhodium and
 iridium
;
_journal_issue 12
_journal_name_full 'New J. Chem.'
_journal_page_first 9429
_journal_paper_doi 10.1039/C5NJ01756D
_journal_volume 39
_journal_year 2015
_chemical_formula_moiety 'C23 H21 P'
_chemical_formula_sum 'C23 H21 P'
_chemical_formula_weight 328.37
_chemical_name_systematic
;
 ?
;
_space_group_crystal_system monoclinic
_space_group_IT_number 14
_space_group_name_Hall '-P 2ybc'
_space_group_name_H-M_alt 'P 1 21/c 1'
_symmetry_space_group_name_Hall '-P 2ybc'
_symmetry_space_group_name_H-M 'P 1 21/c 1'
_atom_sites_solution_hydrogens geom
_atom_sites_solution_primary direct
_atom_sites_solution_secondary difmap
_audit_creation_method 'manual editing of SHELXL-2013 template'
_audit_update_record
;
2015-07-02 deposited with the CCDC.
2015-09-24 downloaded from the CCDC.
;
_cell_angle_alpha 90
_cell_angle_beta 93.553(3)
_cell_angle_gamma 90
_cell_formula_units_Z 4
_cell_length_a 8.3278(4)
_cell_length_b 17.6372(8)
_cell_length_c 12.0862(5)
_cell_measurement_reflns_used 5343
_cell_measurement_temperature 180(2)
_cell_measurement_theta_max 26.21
_cell_measurement_theta_min 2.31
_cell_volume 1771.80(14)
_computing_cell_refinement ' Saint V8.30A and SADABS V2012/1 (Apex2, v2013.10-0; Bruker AXS)'
_computing_data_collection ' APEX2 software package v2013.10-0 (Bruker AXS)'
_computing_data_reduction ' Saint V8.30A and SADABS V2012/1 (Apex2, v2013.10-0; Bruker AXS'
_computing_molecular_graphics ' XP (SHELXTL-NT v6.14, Bruker AXS)'
_computing_structure_refinement 'SHELXL-2014 (Sheldrick, 2014)'
_computing_structure_solution ' 'SHELXT-2014 (Sheldrick, 2014)'
_diffrn_ambient_temperature 180(2)
_diffrn_measured_fraction_theta_full 0.998
_diffrn_measured_fraction_theta_max 0.995
_diffrn_measurement_device_type 'Bruker Smart Apex2 CCD (Bruker AXS)'
_diffrn_measurement_method 'CCD rotation images, \f and \w scans'
_diffrn_radiation_monochromator 'horizontal mounted graphite crystal'
_diffrn_radiation_type MoK\a
_diffrn_radiation_wavelength 0.71073
_diffrn_reflns_av_R_equivalents 0.0299
_diffrn_reflns_av_unetI/netI 0.0382
_diffrn_reflns_laue_measured_fraction_full 0.998
_diffrn_reflns_laue_measured_fraction_max 0.995
_diffrn_reflns_limit_h_max 10
_diffrn_reflns_limit_h_min -10
_diffrn_reflns_limit_k_max 18
_diffrn_reflns_limit_k_min -22
_diffrn_reflns_limit_l_max 15
_diffrn_reflns_limit_l_min -15
_diffrn_reflns_number 15480
_diffrn_reflns_point_group_measured_fraction_full 0.998
_diffrn_reflns_point_group_measured_fraction_max 0.995
_diffrn_reflns_theta_full 25.242
_diffrn_reflns_theta_max 27.208
_diffrn_reflns_theta_min 2.045
_diffrn_source 'Bruker AXS K780, fine-focus sealed tube'
_exptl_absorpt_coefficient_mu 0.155
_exptl_absorpt_correction_T_max 0.7421
_exptl_absorpt_correction_T_min 0.7023
_exptl_absorpt_correction_type multi-scan
_exptl_absorpt_process_details 'SADABS v2012/1 (Apex2, Bruker AXS)'
_exptl_crystal_colour colorless
_exptl_crystal_density_diffrn 1.231
_exptl_crystal_density_meas ?
_exptl_crystal_description rectangular
_exptl_crystal_F_000 696
_exptl_crystal_size_max 0.209
_exptl_crystal_size_mid 0.168
_exptl_crystal_size_min 0.158
_refine_diff_density_max 0.310
_refine_diff_density_min -0.296
_refine_diff_density_rms 0.046
_refine_ls_extinction_method none
_refine_ls_goodness_of_fit_ref 1.041
_refine_ls_hydrogen_treatment constr
_refine_ls_matrix_type full
_refine_ls_number_parameters 219
_refine_ls_number_reflns 3945
_refine_ls_number_restraints 0
_refine_ls_restrained_S_all 1.041
_refine_ls_R_factor_all 0.0614
_refine_ls_R_factor_gt 0.0429
_refine_ls_shift/su_max 0.001
_refine_ls_shift/su_mean 0.000
_refine_ls_structure_factor_coef Fsqd
_refine_ls_weighting_details
;
 w=1/[\s^2^(Fo^2^)+(0.0449P)^2^+0.5900P]
 where P=(Fo^2^+2Fc^2^)/3
;
_refine_ls_weighting_scheme calc
_refine_ls_wR_factor_gt 0.0973
_refine_ls_wR_factor_ref 0.1077
_reflns_Friedel_coverage 0.000
_reflns_number_gt 2994
_reflns_number_total 3945
_reflns_threshold_expression 'I > 2\s(I)'
_cod_data_source_file c5nj01756d2.cif
_cod_data_source_block mbkp_205_0m
_cod_depositor_comments
;
The following automatic conversions were performed:

'_exptl_crystal_density_meas' value 'not measured' was changed to '?'
- the value is perceived as not measured.

Automatic conversion script
Id: cif_fix_values 3271 2015-04-21 07:52:19Z andrius 

 Adding full bibliography for 7055136--7055137.cif.
;
_cod_database_code 7055136
_shelx_space_group_comment
;
The symmetry employed for this shelxl refinement is uniquely defined
by the following loop, which should always be used as a source of
symmetry information in preference to the above space-group names.
They are only intended as comments.
;
_shelx_estimated_absorpt_t_min 0.968
_shelx_estimated_absorpt_t_max 0.976
_shelxl_version_number 2012-9

loop_
_space_group_symop_operation_xyz
'x, y, z'
'-x, y+1/2, -z+1/2'
'-x, -y, -z'
'x, -y-1/2, z-1/2'

loop_
_atom_site_label
_atom_site_type_symbol
_atom_site_fract_x
_atom_site_fract_y
_atom_site_fract_z
_atom_site_U_iso_or_equiv
_atom_site_adp_type
_atom_site_occupancy
_atom_site_site_symmetry_order
_atom_site_calc_flag
_atom_site_refinement_flags_posn
_atom_site_refinement_flags_adp
P1 P 0.39832(5) 0.23945(3) 0.60343(4) 0.02802(13) Uani 1 1 d . .
C1 C 0.44646(18) 0.16736(9) 0.50173(13) 0.0258(4) Uani 1 1 d . .
C2 C 0.59631(19) 0.15101(10) 0.47293(15) 0.0314(4) Uani 1 1 d . .
H2 H 0.6893 0.1786 0.4986 0.038 Uiso 1 1 calc R U
C3 C 0.60020(19) 0.08502(10) 0.39648(15) 0.0316(4) Uani 1 1 d . .
H3A H 0.6659 0.0432 0.4299 0.038 Uiso 1 1 calc R U
H3B H 0.6433 0.0996 0.3250 0.038 Uiso 1 1 calc R U
C4 C 0.3592(2) 0.00490(9) 0.31751(14) 0.0321(4) Uani 1 1 d . .
C5 C 0.1940(2) -0.00541(10) 0.32047(15) 0.0376(4) Uani 1 1 d . .
H5 H 0.1430 -0.0448 0.2778 0.045 Uiso 1 1 calc R U
C6 C 0.1024(2) 0.04082(10) 0.38462(14) 0.0345(4) Uani 1 1 d . .
H6 H -0.0099 0.0315 0.3852 0.041 Uiso 1 1 calc R U
C7 C 0.16814(19) 0.10033(9) 0.44826(14) 0.0276(4) Uani 1 1 d . .
C8 C 0.33469(18) 0.11146(9) 0.44612(13) 0.0248(3) Uani 1 1 d . .
C9 C 0.42638(19) 0.06319(9) 0.38168(14) 0.0273(4) Uani 1 1 d . .
C10 C 0.4615(3) -0.04298(11) 0.24695(16) 0.0451(5) Uani 1 1 d . .
H10A H 0.5199 -0.0102 0.1977 0.068 Uiso 1 1 calc R U
H10B H 0.3928 -0.0780 0.2025 0.068 Uiso 1 1 calc R U
H10C H 0.5386 -0.0720 0.2947 0.068 Uiso 1 1 calc R U
C11 C 0.06060(19) 0.14832(11) 0.51563(15) 0.0353(4) Uani 1 1 d . .
H11A H 0.0480 0.1986 0.4817 0.053 Uiso 1 1 calc R U
H11B H 0.1089 0.1535 0.5913 0.053 Uiso 1 1 calc R U
H11C H -0.0450 0.1241 0.5177 0.053 Uiso 1 1 calc R U
C12 C 0.6020(2) 0.27461(10) 0.64084(14) 0.0311(4) Uani 1 1 d . .
C13 C 0.6788(2) 0.24473(10) 0.73661(16) 0.0378(4) Uani 1 1 d . .
H13 H 0.6209 0.2128 0.7833 0.045 Uiso 1 1 calc R U
C14 C 0.8389(2) 0.26113(12) 0.76457(18) 0.0462(5) Uani 1 1 d . .
H14 H 0.8911 0.2393 0.8291 0.055 Uiso 1 1 calc R U
C15 C 0.9223(2) 0.30892(12) 0.69910(19) 0.0492(5) Uani 1 1 d . .
H15 H 1.0321 0.3200 0.7184 0.059 Uiso 1 1 calc R U
C16 C 0.8471(2) 0.34083(12) 0.60546(18) 0.0466(5) Uani 1 1 d . .
H16 H 0.9046 0.3744 0.5609 0.056 Uiso 1 1 calc R U
C17 C 0.6875(2) 0.32387(11) 0.57642(16) 0.0392(4) Uani 1 1 d . .
H17 H 0.6360 0.3461 0.5120 0.047 Uiso 1 1 calc R U
C18 C 0.31338(18) 0.31710(9) 0.51819(14) 0.0269(4) Uani 1 1 d . .
C19 C 0.2837(2) 0.38526(10) 0.57199(15) 0.0351(4) Uani 1 1 d . .
H19 H 0.3123 0.3902 0.6490 0.042 Uiso 1 1 calc R U
C20 C 0.2134(2) 0.44564(11) 0.51473(17) 0.0401(5) Uani 1 1 d . .
H20 H 0.1968 0.4921 0.5521 0.048 Uiso 1 1 calc R U
C21 C 0.1671(2) 0.43891(11) 0.40330(16) 0.0392(4) Uani 1 1 d . .
H21 H 0.1172 0.4802 0.3641 0.047 Uiso 1 1 calc R U
C22 C 0.1942(2) 0.37163(11) 0.34986(15) 0.0381(4) Uani 1 1 d . .
H22 H 0.1618 0.3666 0.2735 0.046 Uiso 1 1 calc R U
C23 C 0.2680(2) 0.31127(10) 0.40572(14) 0.0320(4) Uani 1 1 d . .
H23 H 0.2877 0.2656 0.3671 0.038 Uiso 1 1 calc R U

loop_
_atom_site_aniso_label
_atom_site_aniso_U_11
_atom_site_aniso_U_22
_atom_site_aniso_U_33
_atom_site_aniso_U_23
_atom_site_aniso_U_13
_atom_site_aniso_U_12
P1 0.0274(2) 0.0297(3) 0.0269(2) -0.00006(18) 0.00074(17) -0.00129(18)
C1 0.0244(8) 0.0252(9) 0.0275(9) 0.0041(7) -0.0004(6) 0.0003(6)
C2 0.0251(8) 0.0308(10) 0.0382(10) 0.0008(8) 0.0014(7) -0.0018(7)
C3 0.0273(8) 0.0295(9) 0.0385(10) 0.0050(8) 0.0066(7) 0.0050(7)
C4 0.0455(10) 0.0227(9) 0.0283(9) 0.0046(7) 0.0025(8) 0.0020(7)
C5 0.0479(11) 0.0281(10) 0.0361(11) -0.0001(8) -0.0042(8) -0.0095(8)
C6 0.0295(9) 0.0373(11) 0.0359(10) 0.0063(8) -0.0036(7) -0.0074(8)
C7 0.0255(8) 0.0278(9) 0.0293(9) 0.0063(7) -0.0003(7) 0.0000(7)
C8 0.0249(8) 0.0239(8) 0.0254(9) 0.0056(7) -0.0010(6) 0.0000(6)
C9 0.0306(8) 0.0234(9) 0.0281(9) 0.0072(7) 0.0033(7) 0.0035(7)
C10 0.0639(13) 0.0300(11) 0.0418(12) -0.0027(9) 0.0075(10) 0.0063(9)
C11 0.0234(8) 0.0428(11) 0.0398(11) 0.0026(9) 0.0021(7) 0.0003(8)
C12 0.0306(9) 0.0283(9) 0.0338(10) -0.0051(8) -0.0040(7) 0.0002(7)
C13 0.0426(11) 0.0332(10) 0.0362(11) -0.0051(8) -0.0070(8) 0.0022(8)
C14 0.0446(11) 0.0470(12) 0.0446(12) -0.0107(10) -0.0160(9) 0.0097(10)
C15 0.0304(10) 0.0488(13) 0.0671(15) -0.0209(11) -0.0095(10) 0.0012(9)
C16 0.0359(10) 0.0403(12) 0.0635(14) -0.0073(10) 0.0016(10) -0.0082(9)
C17 0.0347(10) 0.0375(11) 0.0446(12) 0.0013(9) -0.0036(8) -0.0048(8)
C18 0.0215(8) 0.0296(9) 0.0297(9) -0.0022(7) 0.0026(6) -0.0010(7)
C19 0.0371(10) 0.0343(10) 0.0335(10) -0.0082(8) -0.0017(8) 0.0029(8)
C20 0.0403(10) 0.0295(10) 0.0500(12) -0.0087(9) -0.0006(9) 0.0053(8)
C21 0.0371(10) 0.0345(11) 0.0454(12) 0.0053(9) -0.0011(8) 0.0052(8)
C22 0.0425(10) 0.0411(11) 0.0300(10) 0.0020(8) -0.0037(8) 0.0003(9)
C23 0.0365(9) 0.0296(10) 0.0300(10) -0.0034(7) 0.0025(7) 0.0016(7)

loop_
_atom_type_symbol
_atom_type_description
_atom_type_scat_dispersion_real
_atom_type_scat_dispersion_imag
_atom_type_scat_source
C C 0.0033 0.0016 'International Tables Vol C Tables 4.2.6.8 and 6.1.1.4'
H H 0.0000 0.0000 'International Tables Vol C Tables 4.2.6.8 and 6.1.1.4'
P P 0.1023 0.0942 'International Tables Vol C Tables 4.2.6.8 and 6.1.1.4'

loop_
_geom_angle_atom_site_label_1
_geom_angle_atom_site_label_2
_geom_angle_atom_site_label_3
_geom_angle
C18 P1 C1 103.59(7)
C18 P1 C12 101.82(8)
C1 P1 C12 99.36(7)
C2 C1 C8 107.76(14)
C2 C1 P1 124.55(13)
C8 C1 P1 127.37(11)
C1 C2 C3 112.59(15)
C1 C2 H2 123.7
C3 C2 H2 123.7
C2 C3 C9 102.55(13)
C2 C3 H3A 111.3
C9 C3 H3A 111.3
C2 C3 H3B 111.3
C9 C3 H3B 111.3
H3A C3 H3B 109.2
C9 C4 C5 116.68(15)
C9 C4 C10 120.75(16)
C5 C4 C10 122.56(17)
C6 C5 C4 121.14(17)
C6 C5 H5 119.4
C4 C5 H5 119.4
C5 C6 C7 122.76(16)
C5 C6 H6 118.6
C7 C6 H6 118.6
C6 C7 C8 116.77(15)
C6 C7 C11 119.67(15)
C8 C7 C11 123.56(15)
C7 C8 C9 119.71(15)
C7 C8 C1 132.55(15)
C9 C8 C1 107.74(13)
C4 C9 C8 122.93(15)
C4 C9 C3 127.72(15)
C8 C9 C3 109.34(14)
C4 C10 H10A 109.5
C4 C10 H10B 109.5
H10A C10 H10B 109.5
C4 C10 H10C 109.5
H10A C10 H10C 109.5
H10B C10 H10C 109.5
C7 C11 H11A 109.5
C7 C11 H11B 109.5
H11A C11 H11B 109.5
C7 C11 H11C 109.5
H11A C11 H11C 109.5
H11B C11 H11C 109.5
C13 C12 C17 118.48(16)
C13 C12 P1 116.57(13)
C17 C12 P1 124.76(14)
C14 C13 C12 120.67(19)
C14 C13 H13 119.7
C12 C13 H13 119.7
C15 C14 C13 120.04(19)
C15 C14 H14 120.0
C13 C14 H14 120.0
C14 C15 C16 120.21(18)
C14 C15 H15 119.9
C16 C15 H15 119.9
C15 C16 C17 119.95(19)
C15 C16 H16 120.0
C17 C16 H16 120.0
C16 C17 C12 120.59(18)
C16 C17 H17 119.7
C12 C17 H17 119.7
C23 C18 C19 118.24(16)
C23 C18 P1 124.53(13)
C19 C18 P1 117.11(13)
C20 C19 C18 120.84(17)
C20 C19 H19 119.6
C18 C19 H19 119.6
C19 C20 C21 120.40(17)
C19 C20 H20 119.8
C21 C20 H20 119.8
C22 C21 C20 119.15(18)
C22 C21 H21 120.4
C20 C21 H21 120.4
C21 C22 C23 121.01(17)
C21 C22 H22 119.5
C23 C22 H22 119.5
C22 C23 C18 120.34(16)
C22 C23 H23 119.8
C18 C23 H23 119.8

loop_
_geom_bond_atom_site_label_1
_geom_bond_atom_site_label_2
_geom_bond_distance
P1 C18 1.8294(17)
P1 C1 1.8301(17)
P1 C12 1.8358(17)
C1 C2 1.347(2)
C1 C8 1.487(2)
C2 C3 1.488(2)
C2 H2 0.9500
C3 C9 1.498(2)
C3 H3A 0.9900
C3 H3B 0.9900
C4 C9 1.385(2)
C4 C5 1.390(2)
C4 C10 1.502(2)
C5 C6 1.386(3)
C5 H5 0.9500
C6 C7 1.393(2)
C6 H6 0.9500
C7 C8 1.403(2)
C7 C11 1.507(2)
C8 C9 1.410(2)
C10 H10A 0.9800
C10 H10B 0.9800
C10 H10C 0.9800
C11 H11A 0.9800
C11 H11B 0.9800
C11 H11C 0.9800
C12 C13 1.391(2)
C12 C17 1.392(2)
C13 C14 1.385(3)
C13 H13 0.9500
C14 C15 1.373(3)
C14 H14 0.9500
C15 C16 1.379(3)
C15 H15 0.9500
C16 C17 1.386(3)
C16 H16 0.9500
C17 H17 0.9500
C18 C23 1.392(2)
C18 C19 1.396(2)
C19 C20 1.380(3)
C19 H19 0.9500
C20 C21 1.383(3)
C20 H20 0.9500
C21 C22 1.376(3)
C21 H21 0.9500
C22 C23 1.384(2)
C22 H22 0.9500
C23 H23 0.9500

loop_
_geom_torsion_atom_site_label_1
_geom_torsion_atom_site_label_2
_geom_torsion_atom_site_label_3
_geom_torsion_atom_site_label_4
_geom_torsion
C18 P1 C1 C2 105.46(15)
C12 P1 C1 C2 0.78(16)
C18 P1 C1 C8 -81.79(15)
C12 P1 C1 C8 173.53(14)
C8 C1 C2 C3 0.58(19)
P1 C1 C2 C3 174.53(12)
C1 C2 C3 C9 0.41(19)
C9 C4 C5 C6 0.1(3)
C10 C4 C5 C6 -178.57(17)
C4 C5 C6 C7 0.8(3)
C5 C6 C7 C8 -0.8(3)
C5 C6 C7 C11 179.79(16)
C6 C7 C8 C9 -0.2(2)
C11 C7 C8 C9 179.23(15)
C6 C7 C8 C1 -179.80(16)
C11 C7 C8 C1 -0.4(3)
C2 C1 C8 C7 178.27(17)
P1 C1 C8 C7 4.5(3)
C2 C1 C8 C9 -1.41(18)
P1 C1 C8 C9 -175.14(12)
C5 C4 C9 C8 -1.1(2)
C10 C4 C9 C8 177.62(15)
C5 C4 C9 C3 177.93(16)
C10 C4 C9 C3 -3.4(3)
C7 C8 C9 C4 1.1(2)
C1 C8 C9 C4 -179.14(15)
C7 C8 C9 C3 -178.05(14)
C1 C8 C9 C3 1.68(18)
C2 C3 C9 C4 179.57(16)
C2 C3 C9 C8 -1.30(18)
C18 P1 C12 C13 156.43(13)
C1 P1 C12 C13 -97.44(14)
C18 P1 C12 C17 -28.66(17)
C1 P1 C12 C17 77.48(17)
C17 C12 C13 C14 -2.7(3)
P1 C12 C13 C14 172.53(14)
C12 C13 C14 C15 1.7(3)
C13 C14 C15 C16 0.1(3)
C14 C15 C16 C17 -0.9(3)
C15 C16 C17 C12 -0.2(3)
C13 C12 C17 C16 1.9(3)
P1 C12 C17 C16 -172.90(15)
C1 P1 C18 C23 12.16(15)
C12 P1 C18 C23 114.96(14)
C1 P1 C18 C19 -171.84(12)
C12 P1 C18 C19 -69.04(14)
C23 C18 C19 C20 -0.9(2)
P1 C18 C19 C20 -177.21(14)
C18 C19 C20 C21 1.7(3)
C19 C20 C21 C22 -1.0(3)
C20 C21 C22 C23 -0.5(3)
C21 C22 C23 C18 1.3(3)
C19 C18 C23 C22 -0.6(2)
P1 C18 C23 C22 175.40(13)
